data_4064806
loop_
_publ_author_name
'Hirano, Masafumi'
'Tatesawa, Shin-ya'
'Yabukami, Minoru'
'Ishihara, Yoko'
'Hara, Yusuke'
'Komine, Nobuyuki'
'Komiya, Sanshiro'

_publ_section_title
;
 Carbon--Hydrogen Bond Cleavage Reaction in Four-Coordinate
 (2,6-Dimethylbenzenethiolato)platinum(II) Complexes. Dramatic
 Acceleration by Thiolato Hydrogen Acceptor
;
_journal_issue 19
_journal_name_full Organometallics
_journal_page_first 5110
_journal_paper_doi 10.1021/om200345h
_journal_volume 30
_journal_year 2011
_chemical_formula_moiety 'C41 H40 P2 Pt S'
_chemical_formula_sum 'C41 H40 P2 Pt S'
_chemical_formula_weight 821.86
_space_group_IT_number 14
_symmetry_cell_setting monoclinic
_symmetry_Int_Tables_number 14
_symmetry_space_group_name_Hall '-P 2yn'
_symmetry_space_group_name_H-M 'P 1 21/n 1'
_atom_sites_solution_hydrogens geom
_atom_sites_solution_primary direct
_atom_sites_solution_secondary difmap
_cell_angle_alpha 90.0000
_cell_angle_beta 99.920(4)
_cell_angle_gamma 90.0000
_cell_formula_units_Z 4
_cell_length_a 12.522(5)
_cell_length_b 19.773(6)
_cell_length_c 14.502(5)
_cell_measurement_reflns_used 9776
_cell_measurement_temperature 199
_cell_measurement_theta_max 30.66
_cell_measurement_theta_min 1.95
_cell_volume 3537(2)
_computing_cell_refinement CrystalClear
_computing_data_collection 'CrystalClear (Rigaku Inc., 2007)'
_computing_data_reduction CrystalClear
_computing_molecular_graphics 'CrystalStructure 4.0'
_computing_publication_material 'CrystalStructure 4.0 (Rigaku, 2010)'
_computing_structure_refinement 'SHELXL97 (Sheldrick, 2008)'
_computing_structure_solution 'SIR92 (Altomare, et al., 1994)'
_diffrn_ambient_temperature 199
_diffrn_detector_area_resol_mean 7.314
_diffrn_measured_fraction_theta_full 0.888
_diffrn_measured_fraction_theta_max 0.888
_diffrn_measurement_device_type 'Rigaku Mercury70'
_diffrn_measurement_method \w
_diffrn_radiation_type 'Mo K\a'
_diffrn_radiation_wavelength 0.71075
_diffrn_reflns_av_R_equivalents 0.0703
_diffrn_reflns_limit_h_max 17
_diffrn_reflns_limit_h_min -17
_diffrn_reflns_limit_k_max 27
_diffrn_reflns_limit_k_min -20
_diffrn_reflns_limit_l_max 15
_diffrn_reflns_limit_l_min -19
_diffrn_reflns_number 31716
_diffrn_reflns_theta_full 31.00
_diffrn_reflns_theta_max 31.00
_diffrn_standards_number 0
_exptl_absorpt_coefficient_mu 4.129
_exptl_absorpt_correction_type none
_exptl_crystal_colour colorless
_exptl_crystal_density_diffrn 1.543
_exptl_crystal_density_method 'not measured'
_exptl_crystal_description prism
_exptl_crystal_F_000 1640.00
_exptl_crystal_size_max 0.190
_exptl_crystal_size_mid 0.070
_exptl_crystal_size_min 0.060
_refine_diff_density_max 2.270
_refine_diff_density_min -1.620
_refine_ls_extinction_method none
_refine_ls_goodness_of_fit_ref 1.010
_refine_ls_hydrogen_treatment constr
_refine_ls_number_parameters 406
_refine_ls_number_reflns 9996
_refine_ls_number_restraints 0
_refine_ls_R_factor_gt 0.0500
_refine_ls_shift/su_max 0.003
_refine_ls_structure_factor_coef Fsqd
_refine_ls_weighting_details 'w = 1/[\s^2^(Fo^2^)+(0.0545P)^2^+0.0000P] where P=(Fo^2^+2Fc^2^)/3'
_refine_ls_weighting_scheme calc
_refine_ls_wR_factor_ref 0.1244
_reflns_number_gt 6708
_reflns_number_total 9996
_reflns_threshold_expression F^2^>2.0\s(F^2^)
_cod_data_source_file om200345h_si_003.cif
_cod_data_source_block '_Compound-5d'
_cod_database_code 4064806

loop_
_symmetry_equiv_pos_site_id
_symmetry_equiv_pos_as_xyz
1 +X,+Y,+Z
2 1/2-X,1/2+Y,1/2-Z
3 -X,-Y,-Z
4 1/2+X,1/2-Y,1/2+Z

loop_
_atom_site_label
_atom_site_type_symbol
_atom_site_fract_x
_atom_site_fract_y
_atom_site_fract_z
_atom_site_U_iso_or_equiv
_atom_site_adp_type
_atom_site_occupancy
_atom_site_symmetry_multiplicity
_atom_site_calc_flag
_atom_site_refinement_flags
Pt(1) Pt 0.283014(18) 0.715936(9) 0.593770(15) 0.02822(7) Uani 1.0 4 d .
S(1) S 0.17231(13) 0.80545(7) 0.61443(11) 0.0355(4) Uani 1.0 4 d .
P(1) P 0.39937(12) 0.63110(7) 0.58406(11) 0.0296(3) Uani 1.0 4 d .
P(2) P 0.15708(12) 0.63361(6) 0.59910(11) 0.0280(3) Uani 1.0 4 d .
C(1) C 0.2602(6) 0.8708(3) 0.5966(4) 0.0414(18) Uani 1.0 4 d .
C(2) C 0.3587(6) 0.8615(3) 0.5763(4) 0.0381(14) Uani 1.0 4 d .
C(3) C 0.4264(7) 0.9154(3) 0.5665(5) 0.0491(18) Uani 1.0 4 d .
C(4) C 0.3979(7) 0.9804(4) 0.5797(6) 0.057(2) Uani 1.0 4 d .
C(5) C 0.2943(6) 0.9934(3) 0.6015(5) 0.0444(17) Uani 1.0 4 d .
C(6) C 0.2231(6) 0.9421(3) 0.6106(5) 0.0430(16) Uani 1.0 4 d .
C(7) C 0.3936(5) 0.7923(3) 0.5693(4) 0.0295(12) Uani 1.0 4 d .
C(8) C 0.1128(7) 0.9577(4) 0.6301(6) 0.056(2) Uani 1.0 4 d .
C(9) C 0.4889(5) 0.6087(3) 0.6933(4) 0.0320(13) Uani 1.0 4 d .
C(10) C 0.5045(6) 0.6529(4) 0.7674(5) 0.0457(16) Uani 1.0 4 d .
C(11) C 0.5762(7) 0.6382(4) 0.8484(6) 0.060(2) Uani 1.0 4 d .
C(12) C 0.6319(7) 0.5769(5) 0.8560(6) 0.060(2) Uani 1.0 4 d .
C(13) C 0.6167(7) 0.5331(4) 0.7823(6) 0.057(2) Uani 1.0 4 d .
C(14) C 0.5457(6) 0.5477(3) 0.7007(5) 0.0435(16) Uani 1.0 4 d .
C(15) C 0.4897(5) 0.6369(3) 0.4984(4) 0.0322(13) Uani 1.0 4 d .
C(16) C 0.6012(6) 0.6443(4) 0.5260(6) 0.0542(19) Uani 1.0 4 d .
C(17) C 0.6662(7) 0.6511(4) 0.4590(6) 0.060(2) Uani 1.0 4 d .
C(18) C 0.6231(7) 0.6510(4) 0.3660(6) 0.0509(18) Uani 1.0 4 d .
C(19) C 0.5136(7) 0.6449(4) 0.3393(5) 0.0533(19) Uani 1.0 4 d .
C(20) C 0.4469(6) 0.6380(4) 0.4042(5) 0.0467(16) Uani 1.0 4 d .
C(21) C 0.3201(6) 0.5539(3) 0.5532(5) 0.0383(14) Uani 1.0 4 d .
C(22) C 0.2286(5) 0.5512(3) 0.6104(5) 0.0376(15) Uani 1.0 4 d .
C(23) C 0.0699(5) 0.6338(3) 0.6871(5) 0.0334(13) Uani 1.0 4 d .
C(24) C -0.0310(6) 0.6029(3) 0.6724(5) 0.0433(16) Uani 1.0 4 d .
C(25) C -0.0951(7) 0.6018(4) 0.7416(6) 0.0537(19) Uani 1.0 4 d .
C(26) C -0.0591(7) 0.6330(4) 0.8266(6) 0.0527(19) Uani 1.0 4 d .
C(27) C 0.0412(8) 0.6640(4) 0.8421(5) 0.058(2) Uani 1.0 4 d .
C(28) C 0.1056(6) 0.6646(3) 0.7736(5) 0.0446(16) Uani 1.0 4 d .
C(29) C 0.0593(5) 0.6297(3) 0.4891(4) 0.0333(13) Uani 1.0 4 d .
C(30) C 0.0477(6) 0.5732(4) 0.4303(5) 0.0445(16) Uani 1.0 4 d .
C(31) C -0.0270(6) 0.5757(4) 0.3468(5) 0.055(2) Uani 1.0 4 d .
C(32) C -0.0897(6) 0.6323(4) 0.3222(5) 0.056(2) Uani 1.0 4 d .
C(33) C -0.0766(6) 0.6881(4) 0.3818(5) 0.0507(18) Uani 1.0 4 d .
C(34) C -0.0022(6) 0.6872(3) 0.4633(5) 0.0398(15) Uani 1.0 4 d .
C(35) C 0.7893(7) 0.8330(4) 0.6049(6) 0.058(2) Uani 1.0 4 d .
C(36) C 0.8002(8) 0.7745(4) 0.6581(8) 0.070(3) Uani 1.0 4 d .
C(37) C 0.7464(9) 0.7676(5) 0.7344(8) 0.081(3) Uani 1.0 4 d .
C(38) C 0.6797(8) 0.8126(6) 0.7552(8) 0.092(4) Uani 1.0 4 d .
C(39) C 0.6730(7) 0.8740(5) 0.7054(7) 0.072(3) Uani 1.0 4 d .
C(40) C 0.7228(7) 0.8836(4) 0.6312(7) 0.061(3) Uani 1.0 4 d .
C(41) C 0.8455(9) 0.8419(5) 0.5243(8) 0.093(4) Uani 1.0 4 d .
H(1) H 0.2733 1.0388 0.6102 0.0533 Uiso 1.0 4 calc R
H(2) H 0.4467 1.0165 0.5744 0.0690 Uiso 1.0 4 calc R
H(3) H 0.4952 0.9065 0.5499 0.0589 Uiso 1.0 4 calc R
H(7A) H 0.4617 0.7858 0.6144 0.0355 Uiso 1.0 4 calc R
H(7B) H 0.4107 0.7854 0.5058 0.0355 Uiso 1.0 4 calc R
H(8A) H 0.0737 0.9856 0.5794 0.0668 Uiso 1.0 4 calc R
H(8B) H 0.1190 0.9823 0.6894 0.0668 Uiso 1.0 4 calc R
H(8C) H 0.0730 0.9154 0.6343 0.0668 Uiso 1.0 4 calc R
H(10) H 0.4654 0.6943 0.7628 0.0549 Uiso 1.0 4 calc R
H(11) H 0.5875 0.6697 0.8987 0.0721 Uiso 1.0 4 calc R
H(12) H 0.6800 0.5657 0.9120 0.0717 Uiso 1.0 4 calc R
H(13) H 0.6557 0.4916 0.7871 0.0682 Uiso 1.0 4 calc R
H(14) H 0.5358 0.5165 0.6501 0.0522 Uiso 1.0 4 calc R
H(16) H 0.6322 0.6447 0.5905 0.0650 Uiso 1.0 4 calc R
H(17) H 0.7423 0.6559 0.4778 0.0725 Uiso 1.0 4 calc R
H(18) H 0.6688 0.6550 0.3203 0.0611 Uiso 1.0 4 calc R
H(19) H 0.4832 0.6455 0.2746 0.0640 Uiso 1.0 4 calc R
H(20) H 0.3708 0.6339 0.3842 0.0561 Uiso 1.0 4 calc R
H(21A) H 0.2896 0.5540 0.4855 0.0460 Uiso 1.0 4 calc R
H(21B) H 0.3673 0.5137 0.5668 0.0460 Uiso 1.0 4 calc R
H(22A) H 0.2586 0.5421 0.6770 0.0451 Uiso 1.0 4 calc R
H(22B) H 0.1774 0.5144 0.5870 0.0451 Uiso 1.0 4 calc R
H(24) H -0.0569 0.5821 0.6138 0.0519 Uiso 1.0 4 calc R
H(25) H -0.1635 0.5797 0.7306 0.0644 Uiso 1.0 4 calc R
H(26) H -0.1030 0.6331 0.8739 0.0632 Uiso 1.0 4 calc R
H(27) H 0.0663 0.6852 0.9006 0.0693 Uiso 1.0 4 calc R
H(28) H 0.1745 0.6861 0.7854 0.0536 Uiso 1.0 4 calc R
H(30) H 0.0900 0.5338 0.4468 0.0534 Uiso 1.0 4 calc R
H(31) H -0.0348 0.5376 0.3063 0.0661 Uiso 1.0 4 calc R
H(32) H -0.1408 0.6333 0.2656 0.0672 Uiso 1.0 4 calc R
H(33) H 0.8446 0.7388 0.6426 0.0834 Uiso 1.0 4 calc R
H(33A) H -0.1198 0.7272 0.3659 0.0608 Uiso 1.0 4 calc R
H(34) H 0.7595 0.7283 0.7724 0.0970 Uiso 1.0 4 calc R
H(34A) H 0.0072 0.7261 0.5023 0.0478 Uiso 1.0 4 calc R
H(35) H 0.6368 0.8046 0.8021 0.1109 Uiso 1.0 4 calc R
H(36) H 0.6318 0.9101 0.7249 0.0861 Uiso 1.0 4 calc R
H(37) H 0.7126 0.9246 0.5968 0.0728 Uiso 1.0 4 calc R
H(38) H 0.9163 0.8630 0.5453 0.1112 Uiso 1.0 4 calc R
H(39) H 0.8018 0.8708 0.4774 0.1112 Uiso 1.0 4 calc R
H(40) H 0.8556 0.7976 0.4965 0.1112 Uiso 1.0 4 calc R

loop_
_atom_site_aniso_label
_atom_site_aniso_U_11
_atom_site_aniso_U_22
_atom_site_aniso_U_33
_atom_site_aniso_U_12
_atom_site_aniso_U_13
_atom_site_aniso_U_23
Pt(1) 0.03018(13) 0.02734(11) 0.02681(12) -0.00155(8) 0.00400(8) -0.00117(8)
S(1) 0.0344(9) 0.0339(7) 0.0386(9) 0.0014(6) 0.0073(7) -0.0001(6)
P(1) 0.0291(8) 0.0307(7) 0.0291(8) -0.0000(6) 0.0055(7) -0.0024(6)
P(2) 0.0291(8) 0.0283(7) 0.0270(8) -0.0035(6) 0.0057(6) -0.0015(5)
C(1) 0.057(5) 0.056(4) 0.008(3) -0.039(3) -0.002(3) 0.005(3)
C(2) 0.046(4) 0.047(4) 0.021(3) -0.011(3) 0.008(3) -0.001(3)
C(3) 0.063(5) 0.043(4) 0.041(4) -0.018(4) 0.006(4) 0.011(3)
C(4) 0.078(7) 0.049(4) 0.044(5) -0.018(4) 0.005(4) 0.001(3)
C(5) 0.068(5) 0.023(3) 0.040(4) -0.002(3) 0.004(4) -0.000(3)
C(6) 0.055(5) 0.046(4) 0.028(4) 0.004(3) 0.007(3) 0.003(3)
C(7) 0.025(3) 0.038(3) 0.029(3) -0.012(3) 0.011(3) 0.012(3)
C(8) 0.064(6) 0.049(4) 0.056(5) 0.018(4) 0.016(4) 0.002(4)
C(9) 0.037(4) 0.033(3) 0.027(3) 0.001(3) 0.007(3) 0.004(2)
C(10) 0.047(5) 0.050(4) 0.039(4) 0.007(3) 0.002(4) -0.004(3)
C(11) 0.063(6) 0.081(6) 0.032(4) 0.004(4) -0.003(4) -0.007(4)
C(12) 0.055(5) 0.088(6) 0.034(5) 0.003(5) 0.004(4) 0.017(4)
C(13) 0.051(5) 0.058(5) 0.058(6) 0.019(4) 0.001(4) 0.019(4)
C(14) 0.037(4) 0.045(4) 0.047(5) 0.007(3) 0.001(3) 0.008(3)
C(15) 0.039(4) 0.033(3) 0.026(3) 0.001(3) 0.010(3) -0.001(2)
C(16) 0.037(4) 0.090(6) 0.036(4) -0.017(4) 0.005(3) -0.001(4)
C(17) 0.046(5) 0.092(6) 0.047(5) -0.012(4) 0.019(4) 0.011(4)
C(18) 0.059(5) 0.057(4) 0.043(5) 0.007(4) 0.028(4) 0.006(4)
C(19) 0.065(6) 0.072(5) 0.024(4) 0.005(4) 0.011(4) 0.001(3)
C(20) 0.033(4) 0.071(5) 0.035(4) 0.002(3) 0.003(3) -0.000(3)
C(21) 0.040(4) 0.033(3) 0.043(4) -0.002(3) 0.011(3) -0.006(3)
C(22) 0.038(4) 0.024(3) 0.049(4) -0.003(3) 0.003(3) -0.000(3)
C(23) 0.035(4) 0.031(3) 0.034(4) 0.003(3) 0.006(3) 0.003(3)
C(24) 0.042(4) 0.046(4) 0.046(5) -0.002(3) 0.017(4) -0.003(3)
C(25) 0.051(5) 0.060(5) 0.057(6) -0.004(4) 0.030(4) 0.008(4)
C(26) 0.065(6) 0.056(4) 0.044(5) 0.016(4) 0.026(4) 0.015(4)
C(27) 0.078(7) 0.072(5) 0.026(4) 0.003(4) 0.015(4) -0.003(4)
C(28) 0.047(5) 0.052(4) 0.034(4) -0.000(3) 0.005(3) 0.002(3)
C(29) 0.031(4) 0.040(3) 0.028(4) -0.010(3) 0.002(3) -0.001(3)
C(30) 0.043(4) 0.051(4) 0.041(4) -0.015(3) 0.010(4) -0.006(3)
C(31) 0.051(5) 0.077(5) 0.039(5) -0.026(4) 0.012(4) -0.017(4)
C(32) 0.041(5) 0.095(6) 0.030(4) -0.016(4) 0.000(4) 0.007(4)
C(33) 0.038(4) 0.074(5) 0.037(4) -0.007(4) -0.002(3) 0.015(4)
C(34) 0.042(4) 0.045(4) 0.030(4) -0.006(3) 0.001(3) 0.003(3)
C(35) 0.042(5) 0.071(5) 0.056(6) -0.000(4) -0.001(4) -0.011(4)
C(36) 0.072(7) 0.050(5) 0.085(7) 0.016(4) 0.009(6) 0.002(4)
C(37) 0.062(7) 0.088(7) 0.086(8) 0.000(5) -0.005(6) 0.012(6)
C(38) 0.056(6) 0.137(9) 0.095(9) 0.040(6) 0.041(6) 0.052(7)
C(39) 0.051(6) 0.077(6) 0.080(7) 0.016(4) -0.009(5) -0.017(5)
C(40) 0.048(5) 0.056(5) 0.073(7) 0.003(4) -0.004(5) -0.012(4)
C(41) 0.070(7) 0.102(8) 0.108(10) 0.021(6) 0.020(7) 0.002(7)

loop_
_atom_type_symbol
_atom_type_description
_atom_type_scat_dispersion_real
_atom_type_scat_dispersion_imag
_atom_type_scat_source
C C 0.003 0.002
;
International Tables for Crystallography
(1992, Vol. C, Tables 4.2.6.8 and 6.1.1.4)
;
H H 0.000 0.000
;
International Tables for Crystallography
(1992, Vol. C, Table 6.1.1.4)
;
P P 0.102 0.094
;
International Tables for Crystallography
(1992, Vol. C, Tables 4.2.6.8 and 6.1.1.4)
;
Pt Pt -1.703 8.390
;
International Tables for Crystallography
(1992, Vol. C, Tables 4.2.6.8 and 6.1.1.4)
;
S S 0.125 0.123
;
International Tables for Crystallography
(1992, Vol. C, Tables 4.2.6.8 and 6.1.1.4)
;

loop_
_geom_angle_atom_site_label_1
_geom_angle_atom_site_label_2
_geom_angle_atom_site_label_3
_geom_angle
_geom_angle_publ_flag
S(1) Pt(1) P(1) 175.51(6) yes
S(1) Pt(1) P(2) 96.27(6) yes
S(1) Pt(1) C(7) 84.24(15) yes
P(1) Pt(1) P(2) 85.91(6) yes
P(1) Pt(1) C(7) 94.12(15) yes
P(2) Pt(1) C(7) 172.39(16) yes
Pt(1) S(1) C(1) 98.1(3) yes
Pt(1) P(1) C(9) 115.8(2) yes
Pt(1) P(1) C(15) 118.82(18) yes
Pt(1) P(1) C(21) 107.9(2) yes
C(9) P(1) C(15) 104.2(3) yes
C(9) P(1) C(21) 103.6(3) yes
C(15) P(1) C(21) 105.1(3) yes
Pt(1) P(2) C(22) 107.8(2) yes
Pt(1) P(2) C(23) 121.76(18) yes
Pt(1) P(2) C(29) 111.3(2) yes
C(22) P(2) C(23) 106.2(3) yes
C(22) P(2) C(29) 106.2(3) yes
C(23) P(2) C(29) 102.6(3) yes
S(1) C(1) C(2) 124.3(5) yes
S(1) C(1) C(6) 117.1(6) yes
C(2) C(1) C(6) 118.6(6) yes
C(1) C(2) C(3) 121.6(6) yes
C(1) C(2) C(7) 116.8(6) yes
C(3) C(2) C(7) 121.5(7) yes
C(2) C(3) C(4) 122.3(8) yes
C(3) C(4) C(5) 118.5(7) yes
C(4) C(5) C(6) 121.7(6) yes
C(1) C(6) C(5) 117.2(7) yes
C(1) C(6) C(8) 122.4(6) yes
C(5) C(6) C(8) 120.3(6) yes
Pt(1) C(7) C(2) 116.6(5) yes
P(1) C(9) C(10) 120.4(5) yes
P(1) C(9) C(14) 120.3(5) yes
C(10) C(9) C(14) 119.3(6) yes
C(9) C(10) C(11) 121.0(7) yes
C(10) C(11) C(12) 119.6(7) yes
C(11) C(12) C(13) 119.4(7) yes
C(12) C(13) C(14) 121.3(7) yes
C(9) C(14) C(13) 119.5(7) yes
P(1) C(15) C(16) 121.4(5) yes
P(1) C(15) C(20) 119.7(5) yes
C(16) C(15) C(20) 118.8(7) yes
C(15) C(16) C(17) 119.6(7) yes
C(16) C(17) C(18) 121.1(8) yes
C(17) C(18) C(19) 119.2(8) yes
C(18) C(19) C(20) 121.1(7) yes
C(15) C(20) C(19) 120.2(7) yes
P(1) C(21) C(22) 108.8(4) yes
P(2) C(22) C(21) 108.5(4) yes
P(2) C(23) C(24) 122.3(5) yes
P(2) C(23) C(28) 119.5(5) yes
C(24) C(23) C(28) 118.2(7) yes
C(23) C(24) C(25) 121.4(7) yes
C(24) C(25) C(26) 119.8(7) yes
C(25) C(26) C(27) 119.4(8) yes
C(26) C(27) C(28) 120.9(7) yes
C(23) C(28) C(27) 120.3(7) yes
P(2) C(29) C(30) 123.2(5) yes
P(2) C(29) C(34) 117.1(5) yes
C(30) C(29) C(34) 119.7(6) yes
C(29) C(30) C(31) 119.0(6) yes
C(30) C(31) C(32) 121.2(7) yes
C(31) C(32) C(33) 118.8(7) yes
C(32) C(33) C(34) 120.9(7) yes
C(29) C(34) C(33) 120.4(6) yes
C(36) C(35) C(40) 116.9(9) yes
C(36) C(35) C(41) 121.8(9) yes
C(40) C(35) C(41) 121.3(8) yes
C(35) C(36) C(37) 120.6(9) yes
C(36) C(37) C(38) 122.4(10) yes
C(37) C(38) C(39) 117.3(11) yes
C(38) C(39) C(40) 122.4(9) yes
C(35) C(40) C(39) 119.9(8) yes
C(2) C(3) H(3) 118.851 no
C(4) C(3) H(3) 118.852 no
C(3) C(4) H(2) 120.735 no
C(5) C(4) H(2) 120.731 no
C(4) C(5) H(1) 119.147 no
C(6) C(5) H(1) 119.158 no
Pt(1) C(7) H(7A) 108.135 no
Pt(1) C(7) H(7B) 108.133 no
C(2) C(7) H(7A) 108.137 no
C(2) C(7) H(7B) 108.145 no
H(7A) C(7) H(7B) 107.317 no
C(6) C(8) H(8A) 109.461 no
C(6) C(8) H(8B) 109.471 no
C(6) C(8) H(8C) 109.463 no
H(8A) C(8) H(8B) 109.486 no
H(8A) C(8) H(8C) 109.472 no
H(8B) C(8) H(8C) 109.474 no
C(9) C(10) H(10) 119.515 no
C(11) C(10) H(10) 119.498 no
C(10) C(11) H(11) 120.222 no
C(12) C(11) H(11) 120.223 no
C(11) C(12) H(12) 120.286 no
C(13) C(12) H(12) 120.291 no
C(12) C(13) H(13) 119.344 no
C(14) C(13) H(13) 119.355 no
C(9) C(14) H(14) 120.273 no
C(13) C(14) H(14) 120.269 no
C(15) C(16) H(16) 120.215 no
C(17) C(16) H(16) 120.228 no
C(16) C(17) H(17) 119.463 no
C(18) C(17) H(17) 119.469 no
C(17) C(18) H(18) 120.393 no
C(19) C(18) H(18) 120.399 no
C(18) C(19) H(19) 119.446 no
C(20) C(19) H(19) 119.440 no
C(15) C(20) H(20) 119.883 no
C(19) C(20) H(20) 119.898 no
P(1) C(21) H(21A) 109.926 no
P(1) C(21) H(21B) 109.922 no
C(22) C(21) H(21A) 109.932 no
C(22) C(21) H(21B) 109.921 no
H(21A) C(21) H(21B) 108.332 no
P(2) C(22) H(22A) 109.995 no
P(2) C(22) H(22B) 109.995 no
C(21) C(22) H(22A) 109.997 no
C(21) C(22) H(22B) 109.996 no
H(22A) C(22) H(22B) 108.372 no
C(23) C(24) H(24) 119.304 no
C(25) C(24) H(24) 119.300 no
C(24) C(25) H(25) 120.110 no
C(26) C(25) H(25) 120.116 no
C(25) C(26) H(26) 120.295 no
C(27) C(26) H(26) 120.289 no
C(26) C(27) H(27) 119.557 no
C(28) C(27) H(27) 119.547 no
C(23) C(28) H(28) 119.846 no
C(27) C(28) H(28) 119.851 no
C(29) C(30) H(30) 120.497 no
C(31) C(30) H(30) 120.489 no
C(30) C(31) H(31) 119.372 no
C(32) C(31) H(31) 119.380 no
C(31) C(32) H(32) 120.605 no
C(33) C(32) H(32) 120.608 no
C(32) C(33) H(33A) 119.560 no
C(34) C(33) H(33A) 119.559 no
C(29) C(34) H(34A) 119.816 no
C(33) C(34) H(34A) 119.824 no
C(35) C(36) H(33) 119.690 no
C(37) C(36) H(33) 119.703 no
C(36) C(37) H(34) 118.793 no
C(38) C(37) H(34) 118.787 no
C(37) C(38) H(35) 121.349 no
C(39) C(38) H(35) 121.346 no
C(38) C(39) H(36) 118.811 no
C(40) C(39) H(36) 118.825 no
C(35) C(40) H(37) 120.053 no
C(39) C(40) H(37) 120.043 no
C(35) C(41) H(38) 109.475 no
C(35) C(41) H(39) 109.484 no
C(35) C(41) H(40) 109.471 no
H(38) C(41) H(39) 109.468 no
H(38) C(41) H(40) 109.464 no
H(39) C(41) H(40) 109.465 no

loop_
_geom_bond_atom_site_label_1
_geom_bond_atom_site_label_2
_geom_bond_distance
_geom_bond_publ_flag
Pt(1) S(1) 2.2994(16) yes
Pt(1) P(1) 2.2421(16) yes
Pt(1) P(2) 2.2769(15) yes
Pt(1) C(7) 2.119(6) yes
S(1) C(1) 1.746(7) yes
P(1) C(9) 1.831(6) yes
P(1) C(15) 1.822(7) yes
P(1) C(21) 1.833(6) yes
P(2) C(22) 1.853(6) yes
P(2) C(23) 1.817(7) yes
P(2) C(29) 1.837(6) yes
C(1) C(2) 1.328(10) yes
C(1) C(6) 1.509(9) yes
C(2) C(3) 1.385(10) yes
C(2) C(7) 1.446(8) yes
C(3) C(4) 1.357(10) yes
C(4) C(5) 1.411(12) yes
C(5) C(6) 1.370(10) yes
C(6) C(8) 1.490(12) yes
C(9) C(10) 1.373(9) yes
C(9) C(14) 1.395(9) yes
C(10) C(11) 1.382(10) yes
C(11) C(12) 1.394(12) yes
C(12) C(13) 1.363(11) yes
C(13) C(14) 1.382(10) yes
C(15) C(16) 1.392(10) yes
C(15) C(20) 1.380(9) yes
C(16) C(17) 1.378(12) yes
C(17) C(18) 1.363(11) yes
C(18) C(19) 1.364(12) yes
C(19) C(20) 1.369(12) yes
C(21) C(22) 1.527(10) yes
C(23) C(24) 1.385(9) yes
C(23) C(28) 1.397(9) yes
C(24) C(25) 1.389(12) yes
C(25) C(26) 1.382(11) yes
C(26) C(27) 1.381(12) yes
C(27) C(28) 1.383(12) yes
C(29) C(30) 1.397(9) yes
C(29) C(34) 1.388(9) yes
C(30) C(31) 1.398(10) yes
C(31) C(32) 1.378(11) yes
C(32) C(33) 1.394(11) yes
C(33) C(34) 1.373(9) yes
C(35) C(36) 1.383(12) yes
C(35) C(40) 1.396(12) yes
C(35) C(41) 1.475(15) yes
C(36) C(37) 1.397(16) yes
C(37) C(38) 1.292(16) yes
C(38) C(39) 1.408(15) yes
C(39) C(40) 1.346(15) yes
C(3) H(3) 0.950 no
C(4) H(2) 0.950 no
C(5) H(1) 0.950 no
C(7) H(7A) 0.990 no
C(7) H(7B) 0.990 no
C(8) H(8A) 0.980 no
C(8) H(8B) 0.980 no
C(8) H(8C) 0.980 no
C(10) H(10) 0.950 no
C(11) H(11) 0.950 no
C(12) H(12) 0.950 no
C(13) H(13) 0.950 no
C(14) H(14) 0.950 no
C(16) H(16) 0.950 no
C(17) H(17) 0.950 no
C(18) H(18) 0.950 no
C(19) H(19) 0.950 no
C(20) H(20) 0.950 no
C(21) H(21A) 0.990 no
C(21) H(21B) 0.990 no
C(22) H(22A) 0.990 no
C(22) H(22B) 0.990 no
C(24) H(24) 0.950 no
C(25) H(25) 0.950 no
C(26) H(26) 0.950 no
C(27) H(27) 0.950 no
C(28) H(28) 0.950 no
C(30) H(30) 0.950 no
C(31) H(31) 0.950 no
C(32) H(32) 0.950 no
C(33) H(33A) 0.950 no
C(34) H(34A) 0.950 no
C(36) H(33) 0.950 no
C(37) H(34) 0.950 no
C(38) H(35) 0.950 no
C(39) H(36) 0.950 no
C(40) H(37) 0.950 no
C(41) H(38) 0.980 no
C(41) H(39) 0.980 no
C(41) H(40) 0.980 no

loop_
_geom_contact_atom_site_label_1
_geom_contact_atom_site_label_2
_geom_contact_distance
_geom_contact_publ_flag
_geom_contact_site_symmetry_2
S(1) C(8) 3.119(7) no .
C(1) C(4) 2.806(11) no .
C(2) C(5) 2.772(9) no .
C(3) C(6) 2.780(12) no .
C(7) C(15) 3.516(8) no .
C(9) C(12) 2.777(10) no .
C(9) C(16) 3.089(11) no .
C(9) C(22) 3.465(9) no .
C(10) C(13) 2.745(10) no .
C(11) C(14) 2.766(11) no .
C(14) C(15) 3.391(9) no .
C(14) C(16) 3.341(11) no .
C(14) C(21) 3.239(9) no .
C(15) C(18) 2.768(11) no .
C(16) C(19) 2.740(10) no .
C(17) C(20) 2.737(11) no .
C(20) C(21) 3.337(10) no .
C(21) C(29) 3.567(9) no .
C(21) C(30) 3.586(9) no .
C(22) C(30) 3.179(9) no .
C(23) C(26) 2.797(11) no .
C(23) C(34) 3.384(9) no .
C(24) C(27) 2.750(10) no .
C(24) C(29) 3.108(10) no .
C(24) C(34) 3.532(10) no .
C(25) C(28) 2.770(11) no .
C(29) C(32) 2.790(9) no .
C(30) C(33) 2.774(10) no .
C(31) C(34) 2.762(10) no .
C(35) C(38) 2.798(15) no .
C(36) C(39) 2.693(13) no .
C(37) C(40) 2.726(13) no .
C(1) C(32) 3.482(9) no 4_565
C(2) C(32) 3.515(10) no 4_565
C(3) C(39) 3.481(11) no .
C(32) C(1) 3.482(9) no 4_464
C(32) C(2) 3.515(10) no 4_464
C(39) C(3) 3.481(11) no .
Pt(1) H(10) 3.0788 no .
Pt(1) H(21A) 3.5730 no .
Pt(1) H(28) 3.3502 no .
Pt(1) H(34A) 3.4858 no .
S(1) H(8C) 2.5461 no .
S(1) H(28) 3.4209 no .
S(1) H(34A) 2.8679 no .
P(1) H(7A) 3.1696 no .
P(1) H(7B) 3.2676 no .
P(1) H(10) 2.8687 no .
P(1) H(14) 2.8992 no .
P(1) H(16) 2.9134 no .
P(1) H(20) 2.8587 no .
P(1) H(22A) 2.9731 no .
P(2) H(21A) 2.9807 no .
P(2) H(24) 2.9079 no .
P(2) H(28) 2.8676 no .
P(2) H(30) 2.9737 no .
P(2) H(34A) 2.8161 no .
C(1) H(1) 3.3295 no .
C(1) H(3) 3.2091 no .
C(1) H(7A) 3.0050 no .
C(1) H(7B) 2.9981 no .
C(1) H(8A) 3.2352 no .
C(1) H(8B) 3.2590 no .
C(1) H(8C) 2.6488 no .
C(2) H(2) 3.2580 no .
C(3) H(1) 3.2326 no .
C(3) H(7A) 2.6712 no .
C(3) H(7B) 2.7128 no .
C(5) H(3) 3.2387 no .
C(5) H(8A) 2.7289 no .
C(5) H(8B) 2.7300 no .
C(5) H(8C) 3.2755 no .
C(6) H(2) 3.2831 no .
C(7) H(3) 2.6319 no .
C(7) H(10) 3.4011 no .
C(8) H(1) 2.6254 no .
C(9) H(11) 3.2530 no .
C(9) H(13) 3.2544 no .
C(9) H(16) 2.6222 no .
C(9) H(21B) 2.8715 no .
C(9) H(22A) 3.1412 no .
C(10) H(7A) 3.4212 no .
C(10) H(12) 3.2579 no .
C(10) H(14) 3.2480 no .
C(10) H(16) 3.2521 no .
C(11) H(13) 3.2388 no .
C(12) H(10) 3.2551 no .
C(12) H(14) 3.2470 no .
C(13) H(11) 3.2394 no .
C(13) H(16) 3.5818 no .
C(14) H(10) 3.2467 no .
C(14) H(12) 3.2498 no .
C(14) H(16) 2.8285 no .
C(14) H(21B) 2.7789 no .
C(14) H(22A) 3.5547 no .
C(15) H(7A) 3.4388 no .
C(15) H(7B) 3.1064 no .
C(15) H(14) 3.2253 no .
C(15) H(17) 3.2498 no .
C(15) H(19) 3.2374 no .
C(15) H(21A) 2.9734 no .
C(15) H(21B) 3.1297 no .
C(16) H(14) 3.2873 no .
C(16) H(18) 3.2442 no .
C(16) H(20) 3.2474 no .
C(17) H(19) 3.2095 no .
C(18) H(16) 3.2411 no .
C(18) H(20) 3.2332 no .
C(19) H(17) 3.2098 no .
C(20) H(7B) 3.3329 no .
C(20) H(16) 3.2476 no .
C(20) H(18) 3.2368 no .
C(20) H(21A) 2.9714 no .
C(21) H(14) 2.9172 no .
C(21) H(20) 3.0728 no .
C(21) H(30) 3.0514 no .
C(22) H(30) 2.7095 no .
C(23) H(22A) 3.0013 no .
C(23) H(22B) 3.1882 no .
C(23) H(25) 3.2727 no .
C(23) H(27) 3.2663 no .
C(23) H(34A) 3.2266 no .
C(24) H(22B) 3.5389 no .
C(24) H(26) 3.2577 no .
C(24) H(28) 3.2490 no .
C(24) H(34A) 3.5573 no .
C(25) H(27) 3.2424 no .
C(26) H(24) 3.2506 no .
C(26) H(28) 3.2578 no .
C(27) H(25) 3.2457 no .
C(28) H(22A) 3.5243 no .
C(28) H(24) 3.2476 no .
C(28) H(26) 3.2609 no .
C(29) H(21A) 3.2564 no .
C(29) H(22B) 2.9453 no .
C(29) H(24) 2.6789 no .
C(29) H(31) 3.2645 no .
C(29) H(33A) 3.2505 no .
C(30) H(21A) 3.0203 no .
C(30) H(22B) 2.8082 no .
C(30) H(24) 3.1667 no .
C(30) H(32) 3.2775 no .
C(30) H(34A) 3.2657 no .
C(31) H(33A) 3.2431 no .
C(32) H(30) 3.2740 no .
C(32) H(34A) 3.2615 no .
C(33) H(31) 3.2443 no .
C(34) H(24) 3.1714 no .
C(34) H(30) 3.2689 no .
C(34) H(32) 3.2636 no .
C(35) H(34) 3.2615 no .
C(35) H(36) 3.2276 no .
C(36) H(35) 3.2204 no .
C(36) H(37) 3.2347 no .
C(36) H(38) 2.9444 no .
C(36) H(39) 3.2416 no .
C(36) H(40) 2.5969 no .
C(37) H(36) 3.1539 no .
C(38) H(33) 3.1970 no .
C(38) H(37) 3.2676 no .
C(39) H(34) 3.1715 no .
C(40) H(33) 3.2344 no .
C(40) H(35) 3.2649 no .
C(40) H(38) 2.9379 no .
C(40) H(39) 2.6028 no .
C(40) H(40) 3.2541 no .
C(41) H(33) 2.6656 no .
C(41) H(37) 2.6747 no .
H(1) H(2) 2.3596 no .
H(1) H(8A) 2.6765 no .
H(1) H(8B) 2.6580 no .
H(1) H(8C) 3.5582 no .
H(2) H(3) 2.3010 no .
H(3) H(7A) 2.6230 no .
H(3) H(7B) 2.6516 no .
H(7A) H(10) 2.8061 no .
H(7A) H(16) 3.5667 no .
H(7B) H(20) 3.4692 no .
H(10) H(11) 2.3279 no .
H(11) H(12) 2.3512 no .
H(12) H(13) 2.3083 no .
H(13) H(14) 2.3267 no .
H(14) H(16) 2.9978 no .
H(14) H(21B) 2.2446 no .
H(14) H(22A) 3.5952 no .
H(16) H(17) 2.3232 no .
H(17) H(18) 2.3113 no .
H(18) H(19) 2.3120 no .
H(19) H(20) 2.3090 no .
H(20) H(21A) 2.4899 no .
H(20) H(21B) 3.5636 no .
H(21A) H(22A) 2.8785 no .
H(21A) H(22B) 2.3380 no .
H(21A) H(30) 2.4976 no .
H(21B) H(22A) 2.3386 no .
H(21B) H(22B) 2.4450 no .
H(22A) H(28) 3.5005 no .
H(22B) H(24) 3.3080 no .
H(22B) H(30) 2.1714 no .
H(24) H(25) 2.3306 no .
H(24) H(30) 3.4200 no .
H(24) H(34A) 3.4365 no .
H(25) H(26) 2.3382 no .
H(26) H(27) 2.3284 no .
H(27) H(28) 2.3244 no .
H(30) H(31) 2.3456 no .
H(31) H(32) 2.3280 no .
H(32) H(33A) 2.3459 no .
H(33) H(34) 2.3266 no .
H(33) H(38) 3.0440 no .
H(33) H(39) 3.5212 no .
H(33) H(40) 2.4420 no .
H(33A) H(34A) 2.3144 no .
H(34) H(35) 2.2466 no .
H(35) H(36) 2.3633 no .
H(36) H(37) 2.2809 no .
H(37) H(38) 3.0339 no .
H(37) H(39) 2.4576 no .
H(37) H(40) 3.5389 no .
S(1) H(11) 3.1647 no 4_464
S(1) H(18) 3.0940 no 4_465
S(1) H(32) 3.1599 no 4_565
S(1) H(38) 3.3870 no 1_455
C(1) H(11) 3.3789 no 4_464
C(1) H(12) 2.9708 no 4_464
C(1) H(32) 2.5510 no 4_565
C(2) H(12) 3.3049 no 4_464
C(2) H(26) 3.0569 no 4_564
C(2) H(32) 2.7465 no 4_565
C(3) H(2) 3.1034 no 3_676
C(3) H(12) 3.5074 no 4_464
C(3) H(26) 2.9156 no 4_564
C(3) H(31) 3.5508 no 4_565
C(3) H(32) 3.2883 no 4_565
C(3) H(36) 3.1411 no .
C(3) H(37) 3.5394 no .
C(4) H(2) 3.2061 no 3_676
C(4) H(3) 3.3445 no 3_676
C(4) H(12) 3.4511 no 4_464
C(4) H(31) 3.2680 no 4_565
C(4) H(36) 3.5808 no .
C(4) H(37) 3.2819 no 3_676
C(5) H(12) 3.1006 no 4_464
C(5) H(22A) 3.5239 no 2_556
C(5) H(31) 3.4036 no 4_565
C(5) H(32) 3.4540 no 4_565
C(5) H(37) 3.2899 no 3_676
C(5) H(39) 3.0807 no 3_676
C(6) H(12) 2.8418 no 4_464
C(6) H(32) 2.9768 no 4_565
C(7) H(26) 3.2014 no 4_564
C(7) H(27) 3.5615 no 4_564
C(7) H(32) 3.2995 no 4_565
C(8) H(12) 3.4414 no 4_464
C(8) H(18) 3.5224 no 4_465
C(8) H(19) 3.5164 no 4_465
C(8) H(22A) 3.4143 no 2_556
C(8) H(38) 3.1675 no 1_455
C(9) H(8B) 3.4274 no 2_546
C(10) H(33A) 3.2930 no 4_565
C(10) H(34) 3.5131 no .
C(10) H(35) 3.4208 no .
C(11) H(34) 3.2449 no .
C(11) H(35) 3.4677 no .
C(12) H(8A) 3.4052 no 2_546
C(12) H(25) 3.3886 no 1_655
C(12) H(26) 3.4687 no 1_655
C(12) H(37) 3.5865 no 2_646
C(13) H(8A) 3.4990 no 2_546
C(13) H(8B) 3.2104 no 2_546
C(13) H(25) 3.1143 no 1_655
C(13) H(37) 3.3087 no 2_646
C(14) H(8B) 3.0982 no 2_546
C(16) H(21B) 3.4515 no 3_666
C(17) H(21B) 3.2983 no 3_666
C(17) H(27) 3.5209 no 4_564
C(17) H(33A) 3.5372 no 1_655
C(18) H(8C) 3.5615 no 4_564
C(18) H(21B) 3.3947 no 3_666
C(18) H(27) 3.3732 no 4_564
C(18) H(28) 3.5247 no 4_564
C(18) H(32) 3.5300 no 1_655
C(18) H(33A) 3.5549 no 1_655
C(19) H(8C) 3.4031 no 4_564
C(19) H(14) 3.2602 no 3_666
C(19) H(27) 3.5087 no 4_564
C(20) H(14) 3.1715 no 3_666
C(22) H(8B) 3.4663 no 2_546
C(22) H(31) 3.3827 no 3_566
C(23) H(31) 3.4200 no 3_566
C(23) H(33) 3.4727 no 1_455
C(24) H(30) 3.2251 no 3_566
C(24) H(31) 2.8997 no 3_566
C(24) H(33) 3.0979 no 1_455
C(25) H(2) 3.4231 no 2_546
C(25) H(31) 3.3340 no 3_566
C(25) H(33) 3.0972 no 1_455
C(25) H(34) 3.1698 no 1_455
C(26) H(2) 2.9422 no 2_546
C(26) H(3) 3.2872 no 4_465
C(26) H(7B) 3.1362 no 4_465
C(26) H(33) 3.4413 no 1_455
C(26) H(34) 2.9522 no 1_455
C(27) H(1) 3.3834 no 2_546
C(27) H(2) 3.1520 no 2_546
C(27) H(3) 3.4581 no 4_465
C(27) H(7B) 3.2622 no 4_465
C(27) H(39) 3.5727 no 4_465
C(28) H(1) 3.2319 no 2_546
C(28) H(39) 3.5719 no 4_465
C(29) H(35) 3.3005 no 4_464
C(30) H(22B) 3.2814 no 3_566
C(30) H(24) 3.1436 no 3_566
C(30) H(30) 3.4188 no 3_566
C(30) H(35) 3.3545 no 4_464
C(30) H(36) 3.3428 no 4_464
C(31) H(22B) 2.8743 no 3_566
C(31) H(24) 3.3103 no 3_566
C(31) H(35) 3.2701 no 4_464
C(31) H(36) 2.8937 no 4_464
C(32) H(7A) 3.5756 no 4_464
C(32) H(17) 3.3726 no 1_455
C(32) H(18) 3.0534 no 1_455
C(32) H(22B) 3.4422 no 3_566
C(32) H(35) 3.1579 no 4_464
C(32) H(36) 3.4254 no 4_464
C(33) H(10) 2.9961 no 4_464
C(33) H(11) 3.4677 no 4_464
C(33) H(17) 2.9271 no 1_455
C(33) H(18) 3.2255 no 1_455
C(33) H(35) 3.0933 no 4_464
C(33) H(40) 2.9438 no 1_455
C(34) H(11) 3.2432 no 4_464
C(34) H(17) 3.2999 no 1_455
C(34) H(35) 3.1506 no 4_464
C(34) H(40) 2.9101 no 1_455
C(35) H(13) 3.5199 no 2_656
C(35) H(19) 3.1732 no 4_565
C(36) H(16) 3.3563 no .
C(36) H(17) 3.4939 no .
C(36) H(19) 3.0445 no 4_565
C(37) H(16) 3.3577 no .
C(37) H(19) 3.3888 no 4_565
C(37) H(20) 3.1272 no 4_565
C(38) H(7A) 3.1586 no .
C(38) H(10) 3.5751 no .
C(38) H(20) 2.9681 no 4_565
C(39) H(3) 2.9528 no .
C(39) H(7A) 3.2522 no .
C(39) H(13) 3.1525 no 2_656
C(39) H(20) 3.2673 no 4_565
C(40) H(3) 2.9251 no .
C(40) H(13) 2.7682 no 2_656
C(40) H(19) 3.5989 no 4_565
C(41) H(1) 3.2525 no 3_676
C(41) H(8C) 3.3488 no 1_655
C(41) H(33A) 3.3085 no 1_655
C(41) H(34A) 3.1092 no 1_655
H(1) C(27) 3.3834 no 2_556
H(1) C(28) 3.2319 no 2_556
H(1) C(41) 3.2525 no 3_676
H(1) H(12) 3.5689 no 4_464
H(1) H(22A) 3.1808 no 2_556
H(1) H(27) 3.5416 no 2_556
H(1) H(28) 3.2948 no 2_556
H(1) H(37) 3.1219 no 3_676
H(1) H(38) 3.5553 no 3_676
H(1) H(39) 2.2973 no 3_676
H(2) C(3) 3.1034 no 3_676
H(2) C(4) 3.2061 no 3_676
H(2) C(25) 3.4231 no 2_556
H(2) C(26) 2.9422 no 2_556
H(2) C(27) 3.1520 no 2_556
H(2) H(2) 2.8019 no 3_676
H(2) H(3) 2.5589 no 3_676
H(2) H(26) 3.0338 no 2_556
H(2) H(27) 3.3626 no 2_556
H(2) H(31) 3.4984 no 4_565
H(2) H(36) 3.5809 no .
H(2) H(37) 3.1289 no 3_676
H(3) C(4) 3.3445 no 3_676
H(3) C(26) 3.2872 no 4_564
H(3) C(27) 3.4581 no 4_564
H(3) C(39) 2.9528 no .
H(3) C(40) 2.9251 no .
H(3) H(2) 2.5589 no 3_676
H(3) H(26) 2.7497 no 4_564
H(3) H(27) 3.0718 no 4_564
H(3) H(36) 2.8053 no .
H(3) H(37) 2.7132 no .
H(7A) C(32) 3.5756 no 4_565
H(7A) C(38) 3.1586 no .
H(7A) C(39) 3.2522 no .
H(7A) H(32) 3.1601 no 4_565
H(7A) H(35) 3.2094 no .
H(7A) H(36) 3.4582 no .
H(7B) C(26) 3.1362 no 4_564
H(7B) C(27) 3.2622 no 4_564
H(7B) H(26) 2.4836 no 4_564
H(7B) H(27) 2.7361 no 4_564
H(7B) H(34) 3.5923 no 4_464
H(8A) C(12) 3.4052 no 2_556
H(8A) C(13) 3.4990 no 2_556
H(8A) H(8A) 2.7512 no 3_576
H(8A) H(12) 3.5709 no 2_556
H(8A) H(12) 3.1310 no 4_464
H(8A) H(38) 3.1105 no 1_455
H(8A) H(38) 3.5102 no 3_676
H(8A) H(39) 3.4070 no 3_676
H(8B) C(9) 3.4274 no 2_556
H(8B) C(13) 3.2104 no 2_556
H(8B) C(14) 3.0982 no 2_556
H(8B) C(22) 3.4663 no 2_556
H(8B) H(13) 3.5200 no 2_556
H(8B) H(14) 3.3442 no 2_556
H(8B) H(18) 3.3106 no 4_465
H(8B) H(19) 3.3959 no 4_465
H(8B) H(21B) 3.5639 no 2_556
H(8B) H(22A) 2.5454 no 2_556
H(8C) C(18) 3.5615 no 4_465
H(8C) C(19) 3.4031 no 4_465
H(8C) C(41) 3.3488 no 1_455
H(8C) H(13) 3.5917 no 2_556
H(8C) H(18) 3.0898 no 4_465
H(8C) H(19) 2.7658 no 4_465
H(8C) H(38) 2.3919 no 1_455
H(10) C(33) 2.9961 no 4_565
H(10) C(38) 3.5751 no .
H(10) H(33A) 2.5155 no 4_565
H(10) H(35) 3.0434 no .
H(11) S(1) 3.1647 no 4_565
H(11) C(1) 3.3789 no 4_565
H(11) C(33) 3.4677 no 4_565
H(11) C(34) 3.2432 no 4_565
H(11) H(33A) 3.2703 no 4_565
H(11) H(34) 3.2706 no .
H(11) H(34A) 2.8349 no 4_565
H(11) H(35) 3.1236 no .
H(11) H(38) 3.3318 no 4_465
H(11) H(40) 3.5041 no 4_465
H(12) C(1) 2.9708 no 4_565
H(12) C(2) 3.3049 no 4_565
H(12) C(3) 3.5074 no 4_565
H(12) C(4) 3.4511 no 4_565
H(12) C(5) 3.1006 no 4_565
H(12) C(6) 2.8418 no 4_565
H(12) C(8) 3.4414 no 4_565
H(12) H(1) 3.5689 no 4_565
H(12) H(8A) 3.5709 no 2_546
H(12) H(8A) 3.1310 no 4_565
H(12) H(25) 3.5523 no 1_655
H(12) H(26) 3.1604 no 1_655
H(12) H(37) 3.1088 no 2_646
H(13) C(35) 3.5199 no 2_646
H(13) C(39) 3.1525 no 2_646
H(13) C(40) 2.7682 no 2_646
H(13) H(8B) 3.5200 no 2_546
H(13) H(8C) 3.5917 no 2_546
H(13) H(19) 3.2626 no 3_666
H(13) H(20) 3.4860 no 3_666
H(13) H(25) 3.0772 no 1_655
H(13) H(36) 3.1412 no 2_646
H(13) H(37) 2.5203 no 2_646
H(14) C(19) 3.2602 no 3_666
H(14) C(20) 3.1715 no 3_666
H(14) H(8B) 3.3442 no 2_546
H(14) H(19) 3.4067 no 3_666
H(14) H(20) 3.2646 no 3_666
H(14) H(21A) 3.4754 no 3_666
H(16) C(36) 3.3563 no .
H(16) C(37) 3.3577 no .
H(16) H(25) 3.2448 no 1_655
H(16) H(33) 3.2266 no .
H(16) H(34) 3.2832 no .
H(17) C(32) 3.3726 no 1_655
H(17) C(33) 2.9271 no 1_655
H(17) C(34) 3.2999 no 1_655
H(17) C(36) 3.4939 no .
H(17) H(24) 3.2604 no 1_655
H(17) H(33) 2.9965 no .
H(17) H(33A) 2.9273 no 1_655
H(17) H(34A) 3.5560 no 1_655
H(17) H(40) 3.1316 no .
H(18) S(1) 3.0940 no 4_564
H(18) C(8) 3.5224 no 4_564
H(18) C(32) 3.0534 no 1_655
H(18) C(33) 3.2255 no 1_655
H(18) H(8B) 3.3106 no 4_564
H(18) H(8C) 3.0898 no 4_564
H(18) H(28) 3.1853 no 4_564
H(18) H(32) 2.6740 no 1_655
H(18) H(33A) 2.9797 no 1_655
H(19) C(8) 3.5164 no 4_564
H(19) C(35) 3.1732 no 4_464
H(19) C(36) 3.0445 no 4_464
H(19) C(37) 3.3888 no 4_464
H(19) C(40) 3.5989 no 4_464
H(19) H(8B) 3.3959 no 4_564
H(19) H(8C) 2.7658 no 4_564
H(19) H(13) 3.2626 no 3_666
H(19) H(14) 3.4067 no 3_666
H(19) H(33) 3.2809 no 4_464
H(19) H(38) 3.2914 no 4_464
H(20) C(37) 3.1272 no 4_464
H(20) C(38) 2.9681 no 4_464
H(20) C(39) 3.2673 no 4_464
H(20) H(13) 3.4860 no 3_666
H(20) H(14) 3.2646 no 3_666
H(20) H(34) 3.3503 no 4_464
H(20) H(35) 3.2066 no 4_464
H(20) H(36) 3.5593 no 4_464
H(21A) H(14) 3.4754 no 3_666
H(21B) C(16) 3.4515 no 3_666
H(21B) C(17) 3.2983 no 3_666
H(21B) C(18) 3.3947 no 3_666
H(21B) H(8B) 3.5639 no 2_546
H(22A) C(5) 3.5239 no 2_546
H(22A) C(8) 3.4143 no 2_546
H(22A) H(1) 3.1808 no 2_546
H(22A) H(8B) 2.5454 no 2_546
H(22A) H(31) 3.2607 no 3_566
H(22B) C(30) 3.2814 no 3_566
H(22B) C(31) 2.8743 no 3_566
H(22B) C(32) 3.4422 no 3_566
H(22B) H(24) 3.5896 no 3_566
H(22B) H(30) 3.4341 no 3_566
H(22B) H(31) 2.7559 no 3_566
H(24) C(30) 3.1436 no 3_566
H(24) C(31) 3.3103 no 3_566
H(24) H(17) 3.2604 no 1_455
H(24) H(22B) 3.5896 no 3_566
H(24) H(30) 2.4635 no 3_566
H(24) H(31) 2.7940 no 3_566
H(24) H(33) 3.3869 no 1_455
H(25) C(12) 3.3886 no 1_455
H(25) C(13) 3.1143 no 1_455
H(25) H(12) 3.5523 no 1_455
H(25) H(13) 3.0772 no 1_455
H(25) H(16) 3.2448 no 1_455
H(25) H(31) 3.5050 no 3_566
H(25) H(33) 3.4022 no 1_455
H(25) H(34) 3.1829 no 1_455
H(25) H(36) 3.4267 no 2_546
H(26) C(2) 3.0569 no 4_465
H(26) C(3) 2.9156 no 4_465
H(26) C(7) 3.2014 no 4_465
H(26) C(12) 3.4687 no 1_455
H(26) H(2) 3.0338 no 2_546
H(26) H(3) 2.7497 no 4_465
H(26) H(7B) 2.4836 no 4_465
H(26) H(12) 3.1604 no 1_455
H(26) H(34) 2.7937 no 1_455
H(27) C(7) 3.5615 no 4_465
H(27) C(17) 3.5209 no 4_465
H(27) C(18) 3.3732 no 4_465
H(27) C(19) 3.5087 no 4_465
H(27) H(1) 3.5416 no 2_546
H(27) H(2) 3.3626 no 2_546
H(27) H(3) 3.0718 no 4_465
H(27) H(7B) 2.7361 no 4_465
H(27) H(39) 3.1666 no 4_465
H(28) C(18) 3.5247 no 4_465
H(28) H(1) 3.2948 no 2_546
H(28) H(18) 3.1853 no 4_465
H(28) H(33A) 3.1463 no 4_565
H(28) H(39) 3.1667 no 4_465
H(28) H(40) 3.4960 no 4_465
H(30) C(24) 3.2251 no 3_566
H(30) C(30) 3.4188 no 3_566
H(30) H(22B) 3.4341 no 3_566
H(30) H(24) 2.4635 no 3_566
H(30) H(30) 3.2319 no 3_566
H(30) H(36) 3.5279 no 4_464
H(31) C(3) 3.5508 no 4_464
H(31) C(4) 3.2680 no 4_464
H(31) C(5) 3.4036 no 4_464
H(31) C(22) 3.3827 no 3_566
H(31) C(23) 3.4200 no 3_566
H(31) C(24) 2.8997 no 3_566
H(31) C(25) 3.3340 no 3_566
H(31) H(2) 3.4984 no 4_464
H(31) H(22A) 3.2607 no 3_566
H(31) H(22B) 2.7559 no 3_566
H(31) H(24) 2.7940 no 3_566
H(31) H(25) 3.5050 no 3_566
H(31) H(36) 2.7682 no 4_464
H(32) S(1) 3.1599 no 4_464
H(32) C(1) 2.5510 no 4_464
H(32) C(2) 2.7465 no 4_464
H(32) C(3) 3.2883 no 4_464
H(32) C(5) 3.4540 no 4_464
H(32) C(6) 2.9768 no 4_464
H(32) C(7) 3.2995 no 4_464
H(32) C(18) 3.5300 no 1_455
H(32) H(7A) 3.1601 no 4_464
H(32) H(18) 2.6740 no 1_455
H(33) C(23) 3.4727 no 1_655
H(33) C(24) 3.0979 no 1_655
H(33) C(25) 3.0972 no 1_655
H(33) C(26) 3.4413 no 1_655
H(33) H(16) 3.2266 no .
H(33) H(17) 2.9965 no .
H(33) H(19) 3.2809 no 4_565
H(33) H(24) 3.3869 no 1_655
H(33) H(25) 3.4022 no 1_655
H(33) H(34A) 3.1270 no 1_655
H(33A) C(10) 3.2930 no 4_464
H(33A) C(17) 3.5372 no 1_455
H(33A) C(18) 3.5549 no 1_455
H(33A) C(41) 3.3085 no 1_455
H(33A) H(10) 2.5155 no 4_464
H(33A) H(11) 3.2703 no 4_464
H(33A) H(17) 2.9273 no 1_455
H(33A) H(18) 2.9797 no 1_455
H(33A) H(28) 3.1463 no 4_464
H(33A) H(35) 3.5501 no 4_464
H(33A) H(39) 3.4916 no 1_455
H(33A) H(40) 2.4127 no 1_455
H(34) C(10) 3.5131 no .
H(34) C(11) 3.2449 no .
H(34) C(25) 3.1698 no 1_655
H(34) C(26) 2.9522 no 1_655
H(34) H(7B) 3.5923 no 4_565
H(34) H(11) 3.2706 no .
H(34) H(16) 3.2832 no .
H(34) H(20) 3.3503 no 4_565
H(34) H(25) 3.1829 no 1_655
H(34) H(26) 2.7937 no 1_655
H(34A) C(41) 3.1092 no 1_455
H(34A) H(11) 2.8349 no 4_464
H(34A) H(17) 3.5560 no 1_455
H(34A) H(33) 3.1270 no 1_455
H(34A) H(38) 3.0425 no 1_455
H(34A) H(40) 2.3573 no 1_455
H(35) C(10) 3.4208 no .
H(35) C(11) 3.4677 no .
H(35) C(29) 3.3005 no 4_565
H(35) C(30) 3.3545 no 4_565
H(35) C(31) 3.2701 no 4_565
H(35) C(32) 3.1579 no 4_565
H(35) C(33) 3.0933 no 4_565
H(35) C(34) 3.1506 no 4_565
H(35) H(7A) 3.2094 no .
H(35) H(10) 3.0434 no .
H(35) H(11) 3.1236 no .
H(35) H(20) 3.2066 no 4_565
H(35) H(33A) 3.5501 no 4_565
H(36) C(3) 3.1411 no .
H(36) C(4) 3.5808 no .
H(36) C(30) 3.3428 no 4_565
H(36) C(31) 2.8937 no 4_565
H(36) C(32) 3.4254 no 4_565
H(36) H(2) 3.5809 no .
H(36) H(3) 2.8053 no .
H(36) H(7A) 3.4582 no .
H(36) H(13) 3.1412 no 2_656
H(36) H(20) 3.5593 no 4_565
H(36) H(25) 3.4267 no 2_556
H(36) H(30) 3.5279 no 4_565
H(36) H(31) 2.7682 no 4_565
H(37) C(3) 3.5394 no .
H(37) C(4) 3.2819 no 3_676
H(37) C(5) 3.2899 no 3_676
H(37) C(12) 3.5865 no 2_656
H(37) C(13) 3.3087 no 2_656
H(37) H(1) 3.1219 no 3_676
H(37) H(2) 3.1289 no 3_676
H(37) H(3) 2.7132 no .
H(37) H(12) 3.1088 no 2_656
H(37) H(13) 2.5203 no 2_656
H(38) S(1) 3.3870 no 1_655
H(38) C(8) 3.1675 no 1_655
H(38) H(1) 3.5553 no 3_676
H(38) H(8A) 3.1105 no 1_655
H(38) H(8A) 3.5102 no 3_676
H(38) H(8C) 2.3919 no 1_655
H(38) H(11) 3.3318 no 4_564
H(38) H(19) 3.2914 no 4_565
H(38) H(34A) 3.0425 no 1_655
H(39) C(5) 3.0807 no 3_676
H(39) C(27) 3.5727 no 4_564
H(39) C(28) 3.5719 no 4_564
H(39) H(1) 2.2973 no 3_676
H(39) H(8A) 3.4070 no 3_676
H(39) H(27) 3.1666 no 4_564
H(39) H(28) 3.1667 no 4_564
H(39) H(33A) 3.4916 no 1_655
H(40) C(33) 2.9438 no 1_655
H(40) C(34) 2.9101 no 1_655
H(40) H(11) 3.5041 no 4_564
H(40) H(17) 3.1316 no .
H(40) H(28) 3.4960 no 4_564
H(40) H(33A) 2.4127 no 1_655
H(40) H(34A) 2.3573 no 1_655

loop_
_geom_torsion_atom_site_label_1
_geom_torsion_atom_site_label_2
_geom_torsion_atom_site_label_3
_geom_torsion_atom_site_label_4
_geom_torsion
_geom_torsion_publ_flag
S(1) Pt(1) P(2) C(22) -167.72(8) no
S(1) Pt(1) P(2) C(23) -44.87(9) no
S(1) Pt(1) P(2) C(29) 76.25(8) no
P(2) Pt(1) S(1) C(1) -173.13(7) no
S(1) Pt(1) C(7) C(2) 0.9(3) no
C(7) Pt(1) S(1) C(1) -0.77(16) no
P(1) Pt(1) P(2) C(22) 8.33(8) no
P(1) Pt(1) P(2) C(23) 131.19(9) no
P(1) Pt(1) P(2) C(29) -107.69(8) no
P(2) Pt(1) P(1) C(9) -99.77(9) no
P(2) Pt(1) P(1) C(15) 134.98(9) no
P(2) Pt(1) P(1) C(21) 15.66(8) no
P(1) Pt(1) C(7) C(2) -174.9(3) no
C(7) Pt(1) P(1) C(9) 87.86(17) no
C(7) Pt(1) P(1) C(15) -37.38(17) no
C(7) Pt(1) P(1) C(21) -156.70(17) no
Pt(1) S(1) C(1) C(2) 0.8(5) no
Pt(1) S(1) C(1) C(6) -175.7(3) no
Pt(1) P(1) C(9) C(10) -17.9(6) no
Pt(1) P(1) C(9) C(14) 165.0(4) no
Pt(1) P(1) C(15) C(16) 112.2(4) no
Pt(1) P(1) C(15) C(20) -64.0(4) no
Pt(1) P(1) C(21) C(22) -42.6(4) no
C(9) P(1) C(15) C(16) -18.4(5) no
C(9) P(1) C(15) C(20) 165.4(4) no
C(15) P(1) C(9) C(10) 114.5(5) no
C(15) P(1) C(9) C(14) -62.5(5) no
C(9) P(1) C(21) C(22) 80.6(4) no
C(21) P(1) C(9) C(10) -135.8(5) no
C(21) P(1) C(9) C(14) 47.2(5) no
C(15) P(1) C(21) C(22) -170.3(3) no
C(21) P(1) C(15) C(16) -127.0(4) no
C(21) P(1) C(15) C(20) 56.8(4) no
Pt(1) P(2) C(22) C(21) -36.1(4) no
Pt(1) P(2) C(23) C(24) 154.1(3) no
Pt(1) P(2) C(23) C(28) -27.3(5) no
Pt(1) P(2) C(29) C(30) 116.8(4) no
Pt(1) P(2) C(29) C(34) -60.9(5) no
C(22) P(2) C(23) C(24) -82.3(5) no
C(22) P(2) C(23) C(28) 96.3(4) no
C(23) P(2) C(22) C(21) -168.1(3) no
C(22) P(2) C(29) C(30) -0.2(6) no
C(22) P(2) C(29) C(34) -177.9(4) no
C(29) P(2) C(22) C(21) 83.2(4) no
C(23) P(2) C(29) C(30) -111.4(5) no
C(23) P(2) C(29) C(34) 70.9(5) no
C(29) P(2) C(23) C(24) 28.9(5) no
C(29) P(2) C(23) C(28) -152.4(4) no
S(1) C(1) C(2) C(3) -177.4(4) no
S(1) C(1) C(2) C(7) -0.2(8) no
S(1) C(1) C(6) C(5) 176.6(4) no
S(1) C(1) C(6) C(8) -5.6(7) no
C(2) C(1) C(6) C(5) -0.1(8) no
C(2) C(1) C(6) C(8) 177.7(5) no
C(6) C(1) C(2) C(3) -1.0(8) no
C(6) C(1) C(2) C(7) 176.2(5) no
C(1) C(2) C(3) C(4) 2.1(10) no
C(1) C(2) C(7) Pt(1) -0.6(7) no
C(3) C(2) C(7) Pt(1) 176.6(5) no
C(7) C(2) C(3) C(4) -175.0(5) no
C(2) C(3) C(4) C(5) -1.9(10) no
C(3) C(4) C(5) C(6) 0.7(10) no
C(4) C(5) C(6) C(1) 0.2(9) no
C(4) C(5) C(6) C(8) -177.7(6) no
P(1) C(9) C(10) C(11) -176.5(5) no
P(1) C(9) C(14) C(13) 177.0(4) no
C(10) C(9) C(14) C(13) -0.0(10) no
C(14) C(9) C(10) C(11) 0.5(10) no
C(9) C(10) C(11) C(12) -1.4(12) no
C(10) C(11) C(12) C(13) 1.6(12) no
C(11) C(12) C(13) C(14) -1.2(13) no
C(12) C(13) C(14) C(9) 0.4(12) no
P(1) C(15) C(16) C(17) -177.6(4) no
P(1) C(15) C(20) C(19) 177.5(4) no
C(16) C(15) C(20) C(19) 1.2(9) no
C(20) C(15) C(16) C(17) -1.3(9) no
C(15) C(16) C(17) C(18) 0.3(11) no
C(16) C(17) C(18) C(19) 0.9(11) no
C(17) C(18) C(19) C(20) -1.0(10) no
C(18) C(19) C(20) C(15) -0.1(10) no
P(1) C(21) C(22) P(2) 49.8(5) no
P(2) C(23) C(24) C(25) 178.0(4) no
P(2) C(23) C(28) C(27) -178.7(4) no
C(24) C(23) C(28) C(27) -0.0(8) no
C(28) C(23) C(24) C(25) -0.6(8) no
C(23) C(24) C(25) C(26) 1.1(10) no
C(24) C(25) C(26) C(27) -1.0(10) no
C(25) C(26) C(27) C(28) 0.4(11) no
C(26) C(27) C(28) C(23) 0.1(10) no
P(2) C(29) C(30) C(31) -178.4(5) no
P(2) C(29) C(34) C(33) 179.8(5) no
C(30) C(29) C(34) C(33) 2.0(10) no
C(34) C(29) C(30) C(31) -0.8(10) no
C(29) C(30) C(31) C(32) -0.6(11) no
C(30) C(31) C(32) C(33) 0.7(12) no
C(31) C(32) C(33) C(34) 0.6(12) no
C(32) C(33) C(34) C(29) -1.9(11) no
C(36) C(35) C(40) C(39) 0.1(11) no
C(40) C(35) C(36) C(37) -0.1(12) no
C(41) C(35) C(36) C(37) 179.7(7) no
C(41) C(35) C(40) C(39) -179.8(7) no
C(35) C(36) C(37) C(38) 4.5(14) no
C(36) C(37) C(38) C(39) -8.2(14) no
C(37) C(38) C(39) C(40) 8.2(14) no
C(38) C(39) C(40) C(35) -4.1(13) no
